data_7055356
loop_
_publ_author_name
'Meng, Qianli'
'Fronczek, Frank R.'
'Vicente, M Gra\,ca H'

_publ_section_title
;
 Synthesis and spectroscopic properties of
 \b,\b'-dibenzo-3,5,8-triaryl-BODIPYs.
;
_journal_issue 7
_journal_name_full 'New journal of chemistry = Nouveau journal de chimie'
_journal_page_first 5740
_journal_page_last 5751
_journal_paper_doi 10.1039/C5NJ03324A
_journal_volume 40
_journal_year 2016
_chemical_formula_moiety 'C35 H29 B F2 N4 O4'
_chemical_formula_sum 'C35 H29 B F2 N4 O4'
_chemical_formula_weight 618.43
_chemical_name_systematic
; 
 ? 
;
_space_group_IT_number 15
_symmetry_cell_setting monoclinic
_symmetry_space_group_name_Hall '-C 2yc'
_symmetry_space_group_name_H-M 'C 1 2/c 1'
_atom_sites_solution_hydrogens geom
_atom_sites_solution_primary direct
_atom_sites_solution_secondary difmap
_audit_creation_method SHELXL-97
_audit_update_record
;
2015-11-09 deposited with the CCDC.
2016-02-08 downloaded from the CCDC.
;
_cell_angle_alpha 90
_cell_angle_beta 116.931(4)
_cell_angle_gamma 90
_cell_formula_units_Z 4
_cell_length_a 15.7880(6)
_cell_length_b 12.5007(6)
_cell_length_c 15.9397(7)
_cell_measurement_reflns_used 7746
_cell_measurement_temperature 90.0(5)
_cell_measurement_theta_max 33.10
_cell_measurement_theta_min 2.89
_cell_volume 2804.7(2)
_computing_cell_refinement 'Bruker SAINT'
_computing_data_collection 'Bruker APEX2'
_computing_data_reduction 'Bruker SAINT'
_computing_molecular_graphics 'ORTEP-3 for Windows (Farrugia, 2012)'
_computing_publication_material 'SHELXL-97 (Sheldrick, 2008)'
_computing_structure_refinement 'SHELXL-97 (Sheldrick, 2008)'
_computing_structure_solution 'SHELXS-97 (Sheldrick, 2008)'
_diffrn_ambient_temperature 90.0(5)
_diffrn_measured_fraction_theta_full 1.000
_diffrn_measured_fraction_theta_max 0.999
_diffrn_measurement_device_type 'Bruker Kappa APEX-II DUO'
_diffrn_measurement_method '\f and \w scans'
_diffrn_radiation_monochromator 'TRIUMPH curved graphite'
_diffrn_radiation_source 'fine-focus sealed tube'
_diffrn_radiation_type MoK\a
_diffrn_radiation_wavelength 0.71073
_diffrn_reflns_av_R_equivalents 0.0419
_diffrn_reflns_av_sigmaI/netI 0.0348
_diffrn_reflns_limit_h_max 24
_diffrn_reflns_limit_h_min -24
_diffrn_reflns_limit_k_max 19
_diffrn_reflns_limit_k_min -16
_diffrn_reflns_limit_l_max 22
_diffrn_reflns_limit_l_min -24
_diffrn_reflns_number 31542
_diffrn_reflns_theta_full 25.00
_diffrn_reflns_theta_max 33.20
_diffrn_reflns_theta_min 2.18
_exptl_absorpt_coefficient_mu 0.105
_exptl_absorpt_correction_T_max 0.9864
_exptl_absorpt_correction_T_min 0.9009
_exptl_absorpt_correction_type multi-scan
_exptl_absorpt_process_details 'SADABS (Sheldrick, 2004)'
_exptl_crystal_colour red-brown
_exptl_crystal_density_diffrn 1.465
_exptl_crystal_density_method 'not measured'
_exptl_crystal_description fragment
_exptl_crystal_F_000 1288
_exptl_crystal_recrystallization_method 'Re-crystallisation from solvent: dichloromethane/hexane'
_exptl_crystal_size_max 0.23
_exptl_crystal_size_mid 0.15
_exptl_crystal_size_min 0.13
_refine_diff_density_max 0.562
_refine_diff_density_min -0.488
_refine_diff_density_rms 0.066
_refine_ls_extinction_method none
_refine_ls_goodness_of_fit_ref 1.010
_refine_ls_hydrogen_treatment constr
_refine_ls_matrix_type full
_refine_ls_number_parameters 210
_refine_ls_number_reflns 5374
_refine_ls_number_restraints 0
_refine_ls_restrained_S_all 1.010
_refine_ls_R_factor_all 0.0675
_refine_ls_R_factor_gt 0.0468
_refine_ls_shift/su_max 0.001
_refine_ls_shift/su_mean 0.000
_refine_ls_structure_factor_coef Fsqd
_refine_ls_weighting_details 'calc w=1/[\s^2^(Fo^2^)+(0.0699P)^2^+1.8012P] where P=(Fo^2^+2Fc^2^)/3'
_refine_ls_weighting_scheme calc
_refine_ls_wR_factor_gt 0.1155
_refine_ls_wR_factor_ref 0.1278
_reflns_number_gt 4112
_reflns_number_total 5374
_reflns_threshold_expression I>2\s(I)
_cod_data_source_file c5nj03324a2.cif
_cod_data_source_block Compound5c
_cod_depositor_comments
;
The following automatic conversions were performed:

'_symmetry_cell_setting' value 'Monoclinic' changed to 'monoclinic'
according to
/usr/data/users/saulius/crontab/automatic-downloads/rss-feeds/RSC/lib/dictionaries/cif_core.dic
dictionary named 'cif_core.dic' version 2.4.2 from 2011-04-26.

Automatic conversion script
Id: cif_fix_values 4268 2015-11-12 08:31:59Z antanas 

 Adding full bibliography for 7055354--7055362.cif.

 Adding full bibliography for 7055354--7055362.cif.
;
_cod_original_sg_symbol_Hall '-C 2yc '
_cod_original_sg_symbol_H-M 'C 2/c  '
_cod_database_code 7055356

loop_
_symmetry_equiv_pos_as_xyz
'x, y, z'
'-x, y, -z+1/2'
'x+1/2, y+1/2, z'
'-x+1/2, y+1/2, -z+1/2'
'-x, -y, -z'
'x, -y, z-1/2'
'-x+1/2, -y+1/2, -z'
'x+1/2, -y+1/2, z-1/2'

loop_
_atom_site_label
_atom_site_type_symbol
_atom_site_fract_x
_atom_site_fract_y
_atom_site_fract_z
_atom_site_U_iso_or_equiv
_atom_site_adp_type
_atom_site_occupancy
_atom_site_symmetry_multiplicity
_atom_site_calc_flag
_atom_site_refinement_flags
F1 F 0.43808(9) 0.47371(9) 0.17680(8) 0.0517(4) Uani 1 1 d .
O1 O 0.27986(7) 0.09319(7) 0.33551(7) 0.0233(2) Uani 1 1 d .
O2 O 0.30789(8) 0.13403(8) 0.47816(7) 0.0255(2) Uani 1 1 d .
N1 N 0.44741(6) 0.60962(7) 0.29151(6) 0.00913(16) Uani 1 1 d .
N2 N 0.30291(7) 0.15692(8) 0.40093(7) 0.01612(19) Uani 1 1 d .
C1 C 0.40939(7) 0.57976(8) 0.35009(7) 0.00905(17) Uani 1 1 d .
C2 C 0.39821(7) 0.67157(8) 0.39669(7) 0.00957(18) Uani 1 1 d .
C3 C 0.36384(8) 0.67952(8) 0.47048(8) 0.01183(19) Uani 1 1 d .
H3A H 0.4133 0.6516 0.5310 0.014 Uiso 1 1 calc R
H3B H 0.3061 0.6352 0.4516 0.014 Uiso 1 1 calc R
C4 C 0.34135(8) 0.79566(9) 0.48318(8) 0.01304(19) Uani 1 1 d .
H4A H 0.2816 0.8176 0.4286 0.016 Uiso 1 1 calc R
H4B H 0.3321 0.8016 0.5404 0.016 Uiso 1 1 calc R
C5 C 0.42158(8) 0.86997(9) 0.49194(8) 0.0135(2) Uani 1 1 d .
H5A H 0.4822 0.8452 0.5439 0.016 Uiso 1 1 calc R
H5B H 0.4089 0.9432 0.5070 0.016 Uiso 1 1 calc R
C6 C 0.43009(8) 0.87166(8) 0.40008(7) 0.01207(19) Uani 1 1 d .
H6A H 0.3770 0.9136 0.3522 0.014 Uiso 1 1 calc R
H6B H 0.4903 0.9069 0.4109 0.014 Uiso 1 1 calc R
C7 C 0.42791(7) 0.75985(8) 0.36426(7) 0.00946(18) Uani 1 1 d .
C8 C 0.45839(7) 0.72084(8) 0.29844(7) 0.00953(18) Uani 1 1 d .
C9 C 0.5000 0.77566(11) 0.2500 0.0098(2) Uani 1 2 d S
C10 C 0.38147(7) 0.47041(8) 0.36049(7) 0.00993(18) Uani 1 1 d .
C11 C 0.34277(7) 0.39788(8) 0.28486(7) 0.01133(18) Uani 1 1 d .
H11 H 0.3346 0.4191 0.2244 0.014 Uiso 1 1 calc R
C12 C 0.31652(8) 0.29568(8) 0.29785(8) 0.01232(19) Uani 1 1 d .
H12 H 0.2912 0.2465 0.2469 0.015 Uiso 1 1 calc R
C13 C 0.32784(7) 0.26627(8) 0.38645(8) 0.01237(19) Uani 1 1 d .
C14 C 0.36276(8) 0.33634(8) 0.46179(8) 0.01268(19) Uani 1 1 d .
H14 H 0.3684 0.3153 0.5214 0.015 Uiso 1 1 calc R
C15 C 0.38940(8) 0.43814(8) 0.44824(7) 0.01159(19) Uani 1 1 d .
H15 H 0.4135 0.4871 0.4994 0.014 Uiso 1 1 calc R
C16 C 0.5000 0.89459(11) 0.2500 0.0109(2) Uani 1 2 d S
C17 C 0.41429(8) 0.95056(9) 0.20771(8) 0.0139(2) Uani 1 1 d .
H17 H 0.3558 0.9128 0.1785 0.017 Uiso 1 1 calc R
C18 C 0.41482(10) 1.06177(9) 0.20855(8) 0.0187(2) Uani 1 1 d .
H18 H 0.3564 1.0998 0.1805 0.022 Uiso 1 1 calc R
C19 C 0.5000 1.11761(13) 0.2500 0.0211(3) Uani 1 2 d S
H19 H 0.5000 1.1936 0.2500 0.025 Uiso 1 2 calc SR
B1 B 0.5000 0.53652(14) 0.2500 0.0164(3) Uani 1 2 d S

loop_
_atom_site_aniso_label
_atom_site_aniso_U_11
_atom_site_aniso_U_22
_atom_site_aniso_U_33
_atom_site_aniso_U_23
_atom_site_aniso_U_13
_atom_site_aniso_U_12
F1 0.0792(8) 0.0470(6) 0.0686(7) -0.0483(5) 0.0684(7) -0.0508(6)
O1 0.0265(5) 0.0117(4) 0.0271(5) -0.0018(3) 0.0082(4) -0.0046(3)
O2 0.0367(5) 0.0172(4) 0.0297(5) 0.0070(4) 0.0212(4) -0.0018(4)
N1 0.0129(4) 0.0076(4) 0.0097(4) -0.0004(3) 0.0075(3) -0.0007(3)
N2 0.0150(4) 0.0103(4) 0.0234(5) 0.0035(3) 0.0089(4) 0.0000(3)
C1 0.0105(4) 0.0091(4) 0.0085(4) 0.0001(3) 0.0051(3) -0.0008(3)
C2 0.0109(4) 0.0102(4) 0.0097(4) -0.0011(3) 0.0064(3) -0.0005(3)
C3 0.0153(5) 0.0114(4) 0.0132(5) -0.0005(3) 0.0103(4) -0.0005(3)
C4 0.0163(5) 0.0124(4) 0.0154(5) -0.0030(4) 0.0116(4) -0.0008(4)
C5 0.0175(5) 0.0133(5) 0.0135(5) -0.0037(4) 0.0105(4) -0.0024(4)
C6 0.0179(5) 0.0093(4) 0.0130(4) -0.0027(3) 0.0105(4) -0.0011(4)
C7 0.0117(4) 0.0086(4) 0.0099(4) -0.0016(3) 0.0064(4) -0.0004(3)
C8 0.0127(4) 0.0075(4) 0.0100(4) -0.0008(3) 0.0066(4) -0.0006(3)
C9 0.0117(6) 0.0089(6) 0.0093(6) 0.000 0.0053(5) 0.000
C10 0.0111(4) 0.0090(4) 0.0115(4) 0.0004(3) 0.0067(4) -0.0002(3)
C11 0.0135(4) 0.0098(4) 0.0123(4) -0.0002(3) 0.0072(4) -0.0009(3)
C12 0.0132(4) 0.0097(4) 0.0145(5) -0.0018(3) 0.0067(4) -0.0012(3)
C13 0.0127(4) 0.0076(4) 0.0183(5) 0.0021(4) 0.0083(4) -0.0002(3)
C14 0.0139(4) 0.0121(4) 0.0140(5) 0.0030(4) 0.0080(4) 0.0003(4)
C15 0.0133(4) 0.0115(4) 0.0113(4) 0.0005(3) 0.0067(4) -0.0002(3)
C16 0.0166(6) 0.0082(6) 0.0115(6) 0.000 0.0095(5) 0.000
C17 0.0194(5) 0.0127(4) 0.0124(5) 0.0016(4) 0.0097(4) 0.0029(4)
C18 0.0312(6) 0.0130(5) 0.0159(5) 0.0039(4) 0.0141(5) 0.0077(4)
C19 0.0427(11) 0.0078(6) 0.0181(7) 0.000 0.0183(8) 0.000
B1 0.0301(10) 0.0082(7) 0.0221(9) 0.000 0.0218(8) 0.000

loop_
_atom_type_symbol
_atom_type_description
_atom_type_scat_dispersion_real
_atom_type_scat_dispersion_imag
_atom_type_scat_source
C C 0.0033 0.0016 'International Tables Vol C Tables 4.2.6.8 and 6.1.1.4'
H H 0.0000 0.0000 'International Tables Vol C Tables 4.2.6.8 and 6.1.1.4'
B B 0.0013 0.0007 'International Tables Vol C Tables 4.2.6.8 and 6.1.1.4'
N N 0.0061 0.0033 'International Tables Vol C Tables 4.2.6.8 and 6.1.1.4'
O O 0.0106 0.0060 'International Tables Vol C Tables 4.2.6.8 and 6.1.1.4'
F F 0.0171 0.0103 'International Tables Vol C Tables 4.2.6.8 and 6.1.1.4'

loop_
_geom_angle_atom_site_label_1
_geom_angle_atom_site_label_2
_geom_angle_atom_site_label_3
_geom_angle
_geom_angle_site_symmetry_1
_geom_angle_site_symmetry_3
C1 N1 C8 107.07(8) . .
C1 N1 B1 127.41(9) . .
C8 N1 B1 122.81(9) . .
O1 N2 O2 123.91(10) . .
O1 N2 C13 117.85(10) . .
O2 N2 C13 118.23(10) . .
N1 C1 C2 109.42(9) . .
N1 C1 C10 125.22(9) . .
C2 C1 C10 125.32(9) . .
C7 C2 C1 107.75(9) . .
C7 C2 C3 122.74(9) . .
C1 C2 C3 129.49(9) . .
C2 C3 C4 110.70(8) . .
C2 C3 H3A 109.5 . .
C4 C3 H3A 109.5 . .
C2 C3 H3B 109.5 . .
C4 C3 H3B 109.5 . .
H3A C3 H3B 108.1 . .
C5 C4 C3 110.92(9) . .
C5 C4 H4A 109.5 . .
C3 C4 H4A 109.5 . .
C5 C4 H4B 109.5 . .
C3 C4 H4B 109.5 . .
H4A C4 H4B 108.0 . .
C4 C5 C6 110.49(9) . .
C4 C5 H5A 109.6 . .
C6 C5 H5A 109.6 . .
C4 C5 H5B 109.6 . .
C6 C5 H5B 109.6 . .
H5A C5 H5B 108.1 . .
C7 C6 C5 110.71(9) . .
C7 C6 H6A 109.5 . .
C5 C6 H6A 109.5 . .
C7 C6 H6B 109.5 . .
C5 C6 H6B 109.5 . .
H6A C6 H6B 108.1 . .
C2 C7 C8 106.62(9) . .
C2 C7 C6 123.45(9) . .
C8 C7 C6 129.84(9) . .
C9 C8 N1 121.04(9) . .
C9 C8 C7 129.70(9) . .
N1 C8 C7 109.11(8) . .
C8 C9 C8 121.33(13) . 2_655
C8 C9 C16 119.34(6) . .
C8 C9 C16 119.34(6) 2_655 .
C15 C10 C11 118.41(9) . .
C15 C10 C1 118.91(9) . .
C11 C10 C1 122.61(9) . .
C12 C11 C10 120.57(10) . .
C12 C11 H11 119.7 . .
C10 C11 H11 119.7 . .
C11 C12 C13 119.04(10) . .
C11 C12 H12 120.5 . .
C13 C12 H12 120.5 . .
C14 C13 C12 122.12(10) . .
C14 C13 N2 118.85(10) . .
C12 C13 N2 119.03(10) . .
C13 C14 C15 118.38(10) . .
C13 C14 H14 120.8 . .
C15 C14 H14 120.8 . .
C14 C15 C10 121.42(10) . .
C14 C15 H15 119.3 . .
C10 C15 H15 119.3 . .
C17 C16 C17 119.84(14) 2_655 .
C17 C16 C9 120.08(7) 2_655 .
C17 C16 C9 120.08(7) . .
C18 C17 C16 119.76(12) . .
C18 C17 H17 120.1 . .
C16 C17 H17 120.1 . .
C19 C18 C17 120.50(12) . .
C19 C18 H18 119.7 . .
C17 C18 H18 119.7 . .
C18 C19 C18 119.63(15) 2_655 .
C18 C19 H19 120.2 2_655 .
C18 C19 H19 120.2 . .
F1 B1 F1 110.56(17) . 2_655
F1 B1 N1 112.39(6) . .
F1 B1 N1 106.43(5) 2_655 .
F1 B1 N1 106.43(5) . 2_655
F1 B1 N1 112.39(6) 2_655 2_655
N1 B1 N1 108.73(12) . 2_655

loop_
_geom_bond_atom_site_label_1
_geom_bond_atom_site_label_2
_geom_bond_distance
_geom_bond_site_symmetry_2
F1 B1 1.3785(13) .
O1 N2 1.2291(14) .
O2 N2 1.2312(14) .
N1 C1 1.3708(13) .
N1 C8 1.3993(13) .
N1 B1 1.5684(13) .
N2 C13 1.4694(14) .
C1 C2 1.4208(14) .
C1 C10 1.4685(14) .
C2 C7 1.3873(14) .
C2 C3 1.5054(14) .
C3 C4 1.5298(15) .
C3 H3A 0.9900 .
C3 H3B 0.9900 .
C4 C5 1.5254(15) .
C4 H4A 0.9900 .
C4 H4B 0.9900 .
C5 C6 1.5298(15) .
C5 H5A 0.9900 .
C5 H5B 0.9900 .
C6 C7 1.5043(14) .
C6 H6A 0.9900 .
C6 H6B 0.9900 .
C7 C8 1.4239(14) .
C8 C9 1.3989(12) .
C9 C8 1.3989(12) 2_655
C9 C16 1.487(2) .
C10 C15 1.4058(14) .
C10 C11 1.4076(14) .
C11 C12 1.3872(14) .
C11 H11 0.9500 .
C12 C13 1.3903(15) .
C12 H12 0.9500 .
C13 C14 1.3833(15) .
C14 C15 1.3875(14) .
C14 H14 0.9500 .
C15 H15 0.9500 .
C16 C17 1.3960(13) 2_655
C16 C17 1.3960(13) .
C17 C18 1.3902(16) .
C17 H17 0.9500 .
C18 C19 1.3884(16) .
C18 H18 0.9500 .
C19 C18 1.3884(16) 2_655
C19 H19 0.9500 .
B1 F1 1.3785(13) 2_655
B1 N1 1.5685(13) 2_655

loop_
_geom_torsion_atom_site_label_1
_geom_torsion_atom_site_label_2
_geom_torsion_atom_site_label_3
_geom_torsion_atom_site_label_4
_geom_torsion
_geom_torsion_site_symmetry_1
_geom_torsion_site_symmetry_4
C8 N1 C1 C2 -1.53(11) . .
B1 N1 C1 C2 160.01(8) . .
C8 N1 C1 C10 176.50(10) . .
B1 N1 C1 C10 -21.96(15) . .
N1 C1 C2 C7 1.43(12) . .
C10 C1 C2 C7 -176.60(10) . .
N1 C1 C2 C3 -176.94(10) . .
C10 C1 C2 C3 5.03(17) . .
C7 C2 C3 C4 15.26(14) . .
C1 C2 C3 C4 -166.59(10) . .
C2 C3 C4 C5 -47.27(12) . .
C3 C4 C5 C6 65.35(12) . .
C4 C5 C6 C7 -46.82(12) . .
C1 C2 C7 C8 -0.73(12) . .
C3 C2 C7 C8 177.78(9) . .
C1 C2 C7 C6 -177.66(9) . .
C3 C2 C7 C6 0.84(16) . .
C5 C6 C7 C2 15.10(14) . .
C5 C6 C7 C8 -161.07(11) . .
C1 N1 C8 C9 177.00(8) . .
B1 N1 C8 C9 14.41(13) . .
C1 N1 C8 C7 1.07(11) . .
B1 N1 C8 C7 -161.51(7) . .
C2 C7 C8 C9 -175.65(9) . .
C6 C7 C8 C9 1.01(18) . .
C2 C7 C8 N1 -0.20(12) . .
C6 C7 C8 N1 176.47(10) . .
N1 C8 C9 C8 -7.23(7) . 2_655
C7 C8 C9 C8 167.76(13) . 2_655
N1 C8 C9 C16 172.77(7) . .
C7 C8 C9 C16 -12.24(13) . .
N1 C1 C10 C15 148.22(10) . .
C2 C1 C10 C15 -34.06(15) . .
N1 C1 C10 C11 -34.86(15) . .
C2 C1 C10 C11 142.86(11) . .
C15 C10 C11 C12 -2.40(15) . .
C1 C10 C11 C12 -179.33(10) . .
C10 C11 C12 C13 0.83(16) . .
C11 C12 C13 C14 1.27(16) . .
C11 C12 C13 N2 -178.06(9) . .
O1 N2 C13 C14 -173.82(10) . .
O2 N2 C13 C14 4.95(15) . .
O1 N2 C13 C12 5.53(15) . .
O2 N2 C13 C12 -175.71(11) . .
C12 C13 C14 C15 -1.68(16) . .
N2 C13 C14 C15 177.65(9) . .
C13 C14 C15 C10 0.01(16) . .
C11 C10 C15 C14 1.99(16) . .
C1 C10 C15 C14 179.04(10) . .
C8 C9 C16 C17 115.79(7) . 2_655
C8 C9 C16 C17 -64.21(7) 2_655 2_655
C8 C9 C16 C17 -64.20(7) . .
C8 C9 C16 C17 115.80(7) 2_655 .
C17 C16 C17 C18 -0.44(7) 2_655 .
C9 C16 C17 C18 179.56(7) . .
C16 C17 C18 C19 0.89(15) . .
C17 C18 C19 C18 -0.44(7) . 2_655
C1 N1 B1 F1 76.50(13) . .
C8 N1 B1 F1 -124.61(12) . .
C1 N1 B1 F1 -44.66(13) . 2_655
C8 N1 B1 F1 114.23(12) . 2_655
C1 N1 B1 N1 -165.94(11) . 2_655
C8 N1 B1 N1 -7.05(6) . 2_655
